data_1573548
loop_
_publ_author_name
'Chen, Fuqiang'
'Wu, Hongping'
'Hu, Zhanggui'
'Wang, Jiyang'
'Wu, Yicheng'
'Yu, Hongwei'

_publ_section_title
;
 Rational Design of a Series of Non-centrosymmetric Antiperovskite and
 double Antiperovskite Borate Fluorides
;
_journal_name_full 'Chemical Science'
_journal_paper_doi 10.1039/D4SC05747C
_journal_year 2025
_chemical_formula_sum 'B2 Ba Ca F O5 Rb'
_chemical_formula_weight 383.51
_space_group_crystal_system tetragonal
_space_group_IT_number 113
_space_group_name_Hall 'P -4 2ab'
_space_group_name_H-M_alt 'P -4 21 m'
_audit_creation_method SHELXL-2018/3
_audit_update_record
;
2024-08-25 deposited with the CCDC.	2024-12-17 downloaded from the CCDC.
;
_cell_angle_alpha 90
_cell_angle_beta 90
_cell_angle_gamma 90
_cell_formula_units_Z 2
_cell_length_a 8.7713(3)
_cell_length_b 8.7713(3)
_cell_length_c 4.3173(3)
_cell_measurement_reflns_used 1775
_cell_measurement_temperature 304(2)
_cell_measurement_theta_max 27.51
_cell_measurement_theta_min 4.65
_cell_volume 332.15(3)
_computing_structure_refinement 'SHELXL-2018/3 (Sheldrick, 2018)'
_computing_structure_solution 'SHELXT 2018/2 (Sheldrick, 2018)'
_diffrn_ambient_temperature 304(2)
_diffrn_measured_fraction_theta_full 1.000
_diffrn_measured_fraction_theta_max 1.000
_diffrn_measurement_device_type 'Bruker APEX-II CCD'
_diffrn_radiation_type MoK\a
_diffrn_radiation_wavelength 0.71073
_diffrn_reflns_av_R_equivalents 0.0483
_diffrn_reflns_av_unetI/netI 0.0253
_diffrn_reflns_Laue_measured_fraction_full 1.000
_diffrn_reflns_Laue_measured_fraction_max 1.000
_diffrn_reflns_limit_h_max 10
_diffrn_reflns_limit_h_min -10
_diffrn_reflns_limit_k_max 10
_diffrn_reflns_limit_k_min -11
_diffrn_reflns_limit_l_max 5
_diffrn_reflns_limit_l_min -5
_diffrn_reflns_number 3620
_diffrn_reflns_point_group_measured_fraction_full 1.000
_diffrn_reflns_point_group_measured_fraction_max 1.000
_diffrn_reflns_theta_full 25.242
_diffrn_reflns_theta_max 27.456
_diffrn_reflns_theta_min 3.285
_exptl_absorpt_coefficient_mu 14.010
_exptl_absorpt_correction_T_max 0.91132
_exptl_absorpt_correction_T_min 0.77669
_exptl_absorpt_correction_type 'Numerical Mu From Formula'
_exptl_crystal_colour WHITE
_exptl_crystal_density_diffrn 3.835
_exptl_crystal_description BLOCK
_exptl_crystal_F_000 344
_exptl_crystal_size_max 0.110
_exptl_crystal_size_mid 0.095
_exptl_crystal_size_min 0.045
_refine_diff_density_max 1.542
_refine_diff_density_min -2.149
_refine_diff_density_rms 0.242
_refine_ls_abs_structure_details
;
 Refined as an inversion twin.
;
_refine_ls_abs_structure_Flack 0.47(15)
_refine_ls_extinction_coef 0.029(6)
_refine_ls_extinction_expression Fc^*^=kFc[1+0.001xFc^2^\l^3^/sin(2\q)]^-1/4^
_refine_ls_extinction_method 'SHELXL-2018/3 (Sheldrick 2018)'
_refine_ls_goodness_of_fit_ref 1.088
_refine_ls_hydrogen_treatment undef
_refine_ls_matrix_type full
_refine_ls_number_parameters 32
_refine_ls_number_reflns 419
_refine_ls_number_restraints 42
_refine_ls_restrained_S_all 1.041
_refine_ls_R_factor_all 0.0434
_refine_ls_R_factor_gt 0.0375
_refine_ls_shift/su_max 0.000
_refine_ls_shift/su_mean 0.000
_refine_ls_structure_factor_coef Fsqd
_refine_ls_weighting_details 'w=1/[\s^2^(Fo^2^)+(0.0573P)^2^+3.2617P] where P=(Fo^2^+2Fc^2^)/3'
_refine_ls_weighting_scheme calc
_refine_ls_wR_factor_gt 0.1016
_refine_ls_wR_factor_ref 0.1082
_reflns_Friedel_coverage 0.612
_reflns_Friedel_fraction_full 1.000
_reflns_Friedel_fraction_max 1.000
_reflns_number_gt 367
_reflns_number_total 419
_reflns_threshold_expression 'I > 2\s(I)'
_cod_data_source_file d4sc05747c2.cif
_cod_data_source_block mo_cfq_Rb_2B_0m_d
_cod_database_code 1573548
_shelx_shelxl_version_number 2018/3
_shelx_space_group_comment
;
The symmetry employed for this shelxl refinement is uniquely defined
by the following loop, which should always be used as a source of
symmetry information in preference to the above space-group names.
They are only intended as comments.
;

loop_
_space_group_symop_operation_xyz
'x, y, z'
'-x, -y, z'
'y, -x, -z'
'-y, x, -z'
'-x+1/2, y+1/2, -z'
'x+1/2, -y+1/2, -z'
'-y+1/2, -x+1/2, z'
'y+1/2, x+1/2, z'

loop_
_atom_site_label
_atom_site_type_symbol
_atom_site_fract_x
_atom_site_fract_y
_atom_site_fract_z
_atom_site_U_iso_or_equiv
_atom_site_adp_type
_atom_site_occupancy
_atom_site_site_symmetry_order
_atom_site_calc_flag
_atom_site_refinement_flags_posn
_atom_site_refinement_flags_adp
_atom_site_refinement_flags_occupancy
_atom_site_disorder_assembly
_atom_site_disorder_group
Ba1 Ba 0.69531(8) 0.19531(8) 1.0005(4) 0.0298(5) Uani 0.5 2 d S TU P . .
Rb1 Rb 0.69531(8) 0.19531(8) 1.0005(4) 0.0298(5) Uani 0.5 2 d S TU P . .
O1 O 1.000000 0.500000 0.368(6) 0.071(2) Uani 1 4 d S TU P . .
Ca1 Ca 0.500000 0.500000 0.500000 0.0183(7) Uani 1 4 d S TU P . .
F1 F 0.500000 0.500000 0.000000 0.095(2) Uani 1 4 d S TU P . .
O2 O 0.7553(11) 0.4442(12) 0.569(3) 0.054(3) Uani 1 1 d . U . . .
B1 B 0.8968(12) 0.3968(12) 0.469(5) 0.0238(19) Uani 1 2 d S TU P . .

loop_
_atom_site_aniso_label
_atom_site_aniso_U_11
_atom_site_aniso_U_22
_atom_site_aniso_U_33
_atom_site_aniso_U_23
_atom_site_aniso_U_13
_atom_site_aniso_U_12
Ba1 0.0301(5) 0.0301(5) 0.0294(6) -0.0005(5) -0.0005(5) 0.0000(3)
Rb1 0.0301(5) 0.0301(5) 0.0294(6) -0.0005(5) -0.0005(5) 0.0000(3)
O1 0.071(2) 0.071(2) 0.071(3) 0.000 0.000 -0.0003(13)
Ca1 0.0182(8) 0.0182(8) 0.0183(11) 0.000 0.000 0.000
F1 0.095(2) 0.095(2) 0.094(3) 0.000 0.000 0.000
O2 0.053(3) 0.055(3) 0.055(3) 0.0005(13) 0.0000(13) 0.0010(13)
B1 0.0238(19) 0.0238(19) 0.024(2) -0.0004(9) -0.0004(9) -0.0003(13)

loop_
_atom_type_symbol
_atom_type_description
_atom_type_scat_dispersion_real
_atom_type_scat_dispersion_imag
_atom_type_scat_source
B B 0.0013 0.0007 'International Tables Vol C Tables 4.2.6.8 and 6.1.1.4'
Ba Ba -0.3244 2.2819 'International Tables Vol C Tables 4.2.6.8 and 6.1.1.4'
Ca Ca 0.2262 0.3064 'International Tables Vol C Tables 4.2.6.8 and 6.1.1.4'
F F 0.0171 0.0103 'International Tables Vol C Tables 4.2.6.8 and 6.1.1.4'
O O 0.0106 0.0060 'International Tables Vol C Tables 4.2.6.8 and 6.1.1.4'
Rb Rb -0.9393 2.9676 'International Tables Vol C Tables 4.2.6.8 and 6.1.1.4'

loop_
_geom_angle_atom_site_label_1
_geom_angle_atom_site_label_2
_geom_angle_atom_site_label_3
_geom_angle
_geom_angle_site_symmetry_1
_geom_angle_site_symmetry_3
_geom_angle_publ_flag
O1 Ba1 O2 89.5(4) 3_566 5_647 ?
O1 Ba1 O2 89.5(4) 3_566 3_567 ?
O2 Ba1 O2 79.5(4) 5_647 3_567 ?
O1 Ba1 O2 101.4(5) 3_566 8_545 ?
O2 Ba1 O2 115.6(4) 5_647 8_545 ?
O2 Ba1 O2 161.06(6) 3_567 8_545 ?
O1 Ba1 O2 101.4(5) 3_566 . ?
O2 Ba1 O2 161.06(6) 5_647 . ?
O2 Ba1 O2 115.6(4) 3_567 . ?
O2 Ba1 O2 47.3(4) 8_545 . ?
O1 Ba1 F1 100.27(6) 3_566 5_646 ?
O2 Ba1 F1 57.8(2) 5_647 5_646 ?
O2 Ba1 F1 135.8(2) 3_567 5_646 ?
O2 Ba1 F1 57.8(2) 8_545 5_646 ?
O2 Ba1 F1 104.6(2) . 5_646 ?
O1 Ba1 F1 100.27(6) 3_566 1_556 ?
O2 Ba1 F1 135.8(2) 5_647 1_556 ?
O2 Ba1 F1 57.8(2) 3_567 1_556 ?
O2 Ba1 F1 104.6(2) 8_545 1_556 ?
O2 Ba1 F1 57.8(2) . 1_556 ?
F1 Ba1 F1 155.32(3) 5_646 1_556 ?
O1 Ba1 B1 174.3(5) 3_566 1_556 ?
O2 Ba1 B1 86.1(3) 5_647 1_556 ?
O2 Ba1 B1 86.1(3) 3_567 1_556 ?
O2 Ba1 B1 83.8(4) 8_545 1_556 ?
O2 Ba1 B1 83.8(4) . 1_556 ?
F1 Ba1 B1 80.46(5) 5_646 1_556 ?
F1 Ba1 B1 80.46(5) 1_556 1_556 ?
O1 Ba1 O2 152.4(3) 3_566 8_546 ?
O2 Ba1 O2 63.3(3) 5_647 8_546 ?
O2 Ba1 O2 90.10(7) 3_567 8_546 ?
O2 Ba1 O2 87.2(3) 8_545 8_546 ?
O2 Ba1 O2 103.6(3) . 8_546 ?
F1 Ba1 O2 62.18(18) 5_646 8_546 ?
F1 Ba1 O2 102.80(18) 1_556 8_546 ?
B1 Ba1 O2 24.2(2) 1_556 8_546 ?
O1 Ba1 O2 152.4(3) 3_566 1_556 ?
O2 Ba1 O2 90.10(7) 5_647 1_556 ?
O2 Ba1 O2 63.3(3) 3_567 1_556 ?
O2 Ba1 O2 103.6(3) 8_545 1_556 ?
O2 Ba1 O2 87.2(3) . 1_556 ?
F1 Ba1 O2 102.80(18) 5_646 1_556 ?
F1 Ba1 O2 62.18(18) 1_556 1_556 ?
B1 Ba1 O2 24.2(2) 1_556 1_556 ?
O2 Ba1 O2 41.2(4) 8_546 1_556 ?
O1 Ba1 O2 44.0(3) 3_566 5_646 ?
O2 Ba1 O2 87.2(3) 5_647 5_646 ?
O2 Ba1 O2 131.9(4) 3_567 5_646 ?
O2 Ba1 O2 63.3(3) 8_545 5_646 ?
O2 Ba1 O2 90.00(6) . 5_646 ?
F1 Ba1 O2 62.15(18) 5_646 5_646 ?
F1 Ba1 O2 128.83(19) 1_556 5_646 ?
B1 Ba1 O2 139.2(2) 1_556 5_646 ?
O2 Ba1 O2 124.3(3) 8_546 5_646 ?
O2 Ba1 O2 163.42(5) 1_556 5_646 ?
O1 Ba1 O2 44.0(3) 3_566 3_566 ?
O2 Ba1 O2 131.9(4) 5_647 3_566 ?
O2 Ba1 O2 87.2(3) 3_567 3_566 ?
O2 Ba1 O2 90.00(6) 8_545 3_566 ?
O2 Ba1 O2 63.3(3) . 3_566 ?
F1 Ba1 O2 128.83(19) 5_646 3_566 ?
F1 Ba1 O2 62.15(18) 1_556 3_566 ?
B1 Ba1 O2 139.2(2) 1_556 3_566 ?
O2 Ba1 O2 163.42(5) 8_546 3_566 ?
O2 Ba1 O2 124.3(3) 1_556 3_566 ?
O2 Ba1 O2 68.1(4) 5_646 3_566 ?
B1 O1 B1 142(3) 2_765 . ?
B1 O1 Ba1 100.2(6) 2_765 3_666 ?
B1 O1 Ba1 100.2(6) . 3_666 ?
B1 O1 Ba1 100.2(6) 2_765 4_656 ?
B1 O1 Ba1 100.2(6) . 4_656 ?
Ba1 O1 Ba1 113.4(9) 3_666 4_656 ?
F1 Ca1 F1 180.0 1_556 . ?
F1 Ca1 O2 82.6(3) 1_556 . ?
F1 Ca1 O2 97.4(3) . . ?
F1 Ca1 O2 97.4(3) 1_556 3_566 ?
F1 Ca1 O2 82.6(3) . 3_566 ?
O2 Ca1 O2 90.95(8) . 3_566 ?
F1 Ca1 O2 97.4(3) 1_556 4_656 ?
F1 Ca1 O2 82.6(3) . 4_656 ?
O2 Ca1 O2 90.95(8) . 4_656 ?
O2 Ca1 O2 165.2(6) 3_566 4_656 ?
F1 Ca1 O2 82.6(3) 1_556 2_665 ?
F1 Ca1 O2 97.4(3) . 2_665 ?
O2 Ca1 O2 165.2(6) . 2_665 ?
O2 Ca1 O2 90.95(8) 3_566 2_665 ?
O2 Ca1 O2 90.95(8) 4_656 2_665 ?
F1 Ca1 Ba1 55.81(2) 1_556 4_657 ?
F1 Ca1 Ba1 124.19(2) . 4_657 ?
O2 Ca1 Ba1 49.3(3) . 4_657 ?
O2 Ca1 Ba1 130.7(3) 3_566 4_657 ?
O2 Ca1 Ba1 59.5(3) 4_656 4_657 ?
O2 Ca1 Ba1 120.5(3) 2_665 4_657 ?
F1 Ca1 Ba1 124.19(2) 1_556 1_554 ?
F1 Ca1 Ba1 55.81(2) . 1_554 ?
O2 Ca1 Ba1 59.5(3) . 1_554 ?
O2 Ca1 Ba1 49.3(3) 3_566 1_554 ?
O2 Ca1 Ba1 120.5(3) 4_656 1_554 ?
O2 Ca1 Ba1 130.7(3) 2_665 1_554 ?
Ba1 Ca1 Ba1 108.41(2) 4_657 1_554 ?
F1 Ca1 Ba1 55.81(2) 1_556 3_567 ?
F1 Ca1 Ba1 124.19(2) . 3_567 ?
O2 Ca1 Ba1 120.5(3) . 3_567 ?
O2 Ca1 Ba1 59.5(3) 3_566 3_567 ?
O2 Ca1 Ba1 130.7(3) 4_656 3_567 ?
O2 Ca1 Ba1 49.3(3) 2_665 3_567 ?
Ba1 Ca1 Ba1 111.62(5) 4_657 3_567 ?
Ba1 Ca1 Ba1 108.41(2) 1_554 3_567 ?
F1 Ca1 Ba1 124.19(2) 1_556 2_664 ?
F1 Ca1 Ba1 55.81(2) . 2_664 ?
O2 Ca1 Ba1 130.7(3) . 2_664 ?
O2 Ca1 Ba1 120.5(3) 3_566 2_664 ?
O2 Ca1 Ba1 49.3(3) 4_656 2_664 ?
O2 Ca1 Ba1 59.5(3) 2_665 2_664 ?
Ba1 Ca1 Ba1 108.41(2) 4_657 2_664 ?
Ba1 Ca1 Ba1 111.62(5) 1_554 2_664 ?
Ba1 Ca1 Ba1 108.41(2) 3_567 2_664 ?
F1 Ca1 Ba1 124.24(2) 1_556 3_566 ?
F1 Ca1 Ba1 55.76(2) . 3_566 ?
O2 Ca1 Ba1 130.7(3) . 3_566 ?
O2 Ca1 Ba1 49.3(3) 3_566 3_566 ?
O2 Ca1 Ba1 120.5(3) 4_656 3_566 ?
O2 Ca1 Ba1 59.5(3) 2_665 3_566 ?
Ba1 Ca1 Ba1 179.95(5) 4_657 3_566 ?
Ba1 Ca1 Ba1 71.567(3) 1_554 3_566 ?
Ba1 Ca1 Ba1 68.432(5) 3_567 3_566 ?
Ba1 Ca1 Ba1 71.567(3) 2_664 3_566 ?
F1 Ca1 Ba1 55.76(2) 1_556 2_665 ?
F1 Ca1 Ba1 124.24(2) . 2_665 ?
O2 Ca1 Ba1 120.5(3) . 2_665 ?
O2 Ca1 Ba1 130.7(3) 3_566 2_665 ?
O2 Ca1 Ba1 59.5(3) 4_656 2_665 ?
O2 Ca1 Ba1 49.3(3) 2_665 2_665 ?
Ba1 Ca1 Ba1 71.567(3) 4_657 2_665 ?
Ba1 Ca1 Ba1 179.95(5) 1_554 2_665 ?
Ba1 Ca1 Ba1 71.567(3) 3_567 2_665 ?
Ba1 Ca1 Ba1 68.432(6) 2_664 2_665 ?
Ba1 Ca1 Ba1 108.46(2) 3_566 2_665 ?
Ca1 F1 Ca1 180.0 1_554 . ?
Ca1 F1 Ba1 89.96(3) 1_554 4_656 ?
Ca1 F1 Ba1 90.04(3) . 4_656 ?
Ca1 F1 Ba1 89.96(3) 1_554 3_566 ?
Ca1 F1 Ba1 90.04(3) . 3_566 ?
Ba1 F1 Ba1 179.93(7) 4_656 3_566 ?
Ca1 F1 Ba1 90.04(3) 1_554 1_554 ?
Ca1 F1 Ba1 89.96(3) . 1_554 ?
Ba1 F1 Ba1 90.0 4_656 1_554 ?
Ba1 F1 Ba1 90.0 3_566 1_554 ?
Ca1 F1 Ba1 90.04(3) 1_554 2_664 ?
Ca1 F1 Ba1 89.96(3) . 2_664 ?
Ba1 F1 Ba1 90.0 4_656 2_664 ?
Ba1 F1 Ba1 90.0 3_566 2_664 ?
Ba1 F1 Ba1 179.93(7) 1_554 2_664 ?
B1 O2 Ca1 153.8(12) . . ?
B1 O2 Ba1 107.0(9) . 4_657 ?
Ca1 O2 Ba1 93.8(3) . 4_657 ?
B1 O2 Ba1 97.8(8) . . ?
Ca1 O2 Ba1 93.8(3) . . ?
Ba1 O2 Ba1 100.6(4) 4_657 . ?
B1 O2 Ba1 73.4(9) . 1_554 ?
Ca1 O2 Ba1 83.7(3) . 1_554 ?
Ba1 O2 Ba1 171.9(4) 4_657 1_554 ?
Ba1 O2 Ba1 87.2(3) . 1_554 ?
B1 O2 Ba1 81.5(9) . 4_656 ?
Ca1 O2 Ba1 83.7(3) . 4_656 ?
Ba1 O2 Ba1 87.2(3) 4_657 4_656 ?
Ba1 O2 Ba1 171.9(4) . 4_656 ?
Ba1 O2 Ba1 84.9(3) 1_554 4_656 ?
O1 B1 O2 120.1(7) . 8_545 ?
O1 B1 O2 120.1(7) . . ?
O2 B1 O2 116.5(15) 8_545 . ?
O1 B1 Ba1 122.2(14) . 1_554 ?
O2 B1 Ba1 82.3(8) 8_545 1_554 ?
O2 B1 Ba1 82.3(8) . 1_554 ?
O1 B1 Ba1 156.3(15) . . ?
O2 B1 Ba1 58.5(8) 8_545 . ?
O2 B1 Ba1 58.5(8) . . ?
Ba1 B1 Ba1 81.5(3) 1_554 . ?
O1 B1 Ba1 56.8(7) . 3_666 ?
O2 B1 Ba1 74.9(7) 8_545 3_666 ?
O2 B1 Ba1 161.6(12) . 3_666 ?
Ba1 B1 Ba1 85.3(4) 1_554 3_666 ?
Ba1 B1 Ba1 132.8(2) . 3_666 ?
O1 B1 Ba1 56.8(7) . 4_656 ?
O2 B1 Ba1 161.6(12) 8_545 4_656 ?
O2 B1 Ba1 74.9(7) . 4_656 ?
Ba1 B1 Ba1 85.3(4) 1_554 4_656 ?
Ba1 B1 Ba1 132.8(2) . 4_656 ?
Ba1 B1 Ba1 90.6(4) 3_666 4_656 ?

loop_
_geom_bond_atom_site_label_1
_geom_bond_atom_site_label_2
_geom_bond_distance
_geom_bond_site_symmetry_2
_geom_bond_publ_flag
Ba1 O1 2.899(14) 3_566 ?
Ba1 O2 2.915(11) 5_647 ?
Ba1 O2 2.915(11) 3_567 ?
Ba1 O2 2.918(11) 8_545 ?
Ba1 O2 2.918(11) . ?
Ba1 F1 3.1745(2) 5_646 ?
Ba1 F1 3.1745(2) 1_556 ?
Ba1 B1 3.216(17) 1_556 ?
Ba1 O2 3.326(11) 8_546 ?
Ba1 O2 3.326(11) 1_556 ?
Ba1 O2 3.329(11) 5_646 ?
Ba1 O2 3.329(11) 3_566 ?
O1 B1 1.352(17) 2_765 ?
O1 B1 1.352(17) . ?
Ca1 F1 2.15865(15) 1_556 ?
Ca1 F1 2.15865(15) . ?
Ca1 O2 2.311(10) . ?
Ca1 O2 2.311(10) 3_566 ?
Ca1 O2 2.311(10) 4_656 ?
Ca1 O2 2.311(10) 2_665 ?
O2 B1 1.378(14) . ?
